data_2207945
loop_
_publ_author_name
'Jin-Hua Cai'
'Yi-Min Jiang'
'Xiu-Ju Yin'
'Xu-Hui Liu'
'Xiu-Jian Wang'

_publ_section_title
;<i>catena</i>-Poly[[[bis(2-aminoethanesulfonato-\k^2^<i>N</i>,<i>O</i>)copper(II)]-\m-4,4'-bipyridine-\k^2^<i>N</i>:<i>N</i>']
 4,4'-bipyridine monohydrate]
;
_journal_coeditor_code XU6086
_journal_issue 1
_journal_name_full 'Acta Crystallographica Section E'
_journal_page_first m72
_journal_page_last m73
_journal_paper_doi 10.1107/S1600536805040900
_journal_volume 62
_journal_year 2006
_chemical_formula_iupac '[Cu (C2 H6 N O3 S)2 (C10 H8 N2)], C10 H8 N2, H2 O'
_chemical_formula_moiety 'C14 H20 Cu N4 O6 S2, C10 H8 N2, H2 O'
_chemical_formula_sum 'C24 H30 Cu N6 O7 S2'
_chemical_formula_weight 642.2
_chemical_name_systematic
;
catena-Poly[[[bis(2-aminoethanesulfonato-\k^2^N,O)copper(II)]-\m-4,4'-
bipyridine-\k^2^N:N'] 4,4'-bipyridine monohydrate]]
;
_space_group_IT_number 13
_symmetry_cell_setting monoclinic
_symmetry_space_group_name_Hall '-P 2yc'
_symmetry_space_group_name_H-M 'P 1 2/c 1'
_atom_sites_solution_hydrogens geom
_atom_sites_solution_primary direct
_atom_sites_solution_secondary difmap
_audit_creation_method SHELXL-97
_cell_angle_alpha 90.00
_cell_angle_beta 107.446(5)
_cell_angle_gamma 90.00
_cell_formula_units_Z 2
_cell_length_a 9.8647(11)
_cell_length_b 11.3846(9)
_cell_length_c 12.9516(14)
_cell_measurement_reflns_used 2887
_cell_measurement_temperature 293(2)
_cell_measurement_theta_max 27.5
_cell_measurement_theta_min 3.3
_cell_volume 1387.6(2)
_computing_cell_refinement CrystalClear
_computing_data_collection 'CrystalClear (Rigaku, 2000)'
_computing_data_reduction CrystalClear
_computing_molecular_graphics 'SHELXTL (Bruker, 1997)'
_computing_publication_material SHELXTL
_computing_structure_refinement 'SHELXL97 (Sheldrick, 1997)'
_computing_structure_solution 'SHELXS97 (Sheldrick, 1997)'
_diffrn_ambient_temperature 293(2)
_diffrn_measured_fraction_theta_full 0.99
_diffrn_measured_fraction_theta_max 0.99
_diffrn_measurement_device_type 'Rigaku Mercury CCD'
_diffrn_measurement_method '\f and \w'
_diffrn_radiation_monochromator graphite
_diffrn_radiation_source 'fine-focus sealed tube'
_diffrn_radiation_type MoK\a
_diffrn_radiation_wavelength 0.71073
_diffrn_reflns_av_R_equivalents 0.039
_diffrn_reflns_av_sigmaI/netI 0.038
_diffrn_reflns_limit_h_max 12
_diffrn_reflns_limit_h_min -11
_diffrn_reflns_limit_k_max 14
_diffrn_reflns_limit_k_min -14
_diffrn_reflns_limit_l_max 15
_diffrn_reflns_limit_l_min -16
_diffrn_reflns_number 10598
_diffrn_reflns_theta_full 27.5
_diffrn_reflns_theta_max 27.5
_diffrn_reflns_theta_min 3.3
_diffrn_standards_decay_% 0
_diffrn_standards_interval_count 0
_diffrn_standards_interval_time 0
_diffrn_standards_number 0
_exptl_absorpt_coefficient_mu 0.992
_exptl_absorpt_correction_T_max 0.860
_exptl_absorpt_correction_T_min 0.775
_exptl_absorpt_correction_type multi-scan
_exptl_absorpt_process_details '(SADABS; Sheldrick, 1996)'
_exptl_crystal_colour Blue
_exptl_crystal_density_diffrn 1.537
_exptl_crystal_density_method 'not measured'
_exptl_crystal_description Prism
_exptl_crystal_F_000 666
_exptl_crystal_size_max 0.25
_exptl_crystal_size_mid 0.20
_exptl_crystal_size_min 0.15
_refine_diff_density_max 0.42
_refine_diff_density_min -0.40
_refine_ls_extinction_method none
_refine_ls_goodness_of_fit_ref 1.083
_refine_ls_hydrogen_treatment constr
_refine_ls_matrix_type full
_refine_ls_number_parameters 208
_refine_ls_number_reflns 3176
_refine_ls_number_restraints 1
_refine_ls_restrained_S_all 1.083
_refine_ls_R_factor_all 0.060
_refine_ls_R_factor_gt 0.047
_refine_ls_shift/su_max 0.001
_refine_ls_shift/su_mean 0.000
_refine_ls_structure_factor_coef Fsqd
_refine_ls_weighting_details 'calc w=1/[\s^2^(Fo^2^)+(0.031P)^2^+1.3917P] where P=(Fo^2^+2Fc^2^)/3'
_refine_ls_weighting_scheme calc
_refine_ls_wR_factor_gt 0.093
_refine_ls_wR_factor_ref 0.099
_reflns_number_gt 2681
_reflns_number_total 3176
_reflns_threshold_expression I>2\s(I)
_cod_data_source_file xu6086.cif
_cod_data_source_block I
_cod_original_sg_symbol_H-M 'P 2/c'
_cod_database_code 2207945
_cod_database_fobs_code 2207945

loop_
_symmetry_equiv_pos_as_xyz
'x, y, z'
'-x, y, -z+1/2'
'-x, -y, -z'
'x, -y, z-1/2'

loop_
_atom_site_label
_atom_site_fract_x
_atom_site_fract_y
_atom_site_fract_z
_atom_site_U_iso_or_equiv
_atom_site_adp_type
_atom_site_calc_flag
_atom_site_refinement_flags
_atom_site_occupancy
_atom_site_disorder_assembly
_atom_site_disorder_group
_atom_site_type_symbol
Cu 0.0000 0.37558(3) 0.2500 0.02478(14) Uani d S 1 . . Cu
S 0.25875(8) 0.39859(6) 0.49274(6) 0.03598(18) Uani d . 1 . . S
N1 0.0000 0.1853(2) 0.2500 0.0332(7) Uani d S 1 . . N
N2 0.1844(2) 0.37126(19) 0.21701(18) 0.0325(5) Uani d . 1 . . N
H2A 0.1791 0.4239 0.1658 0.039 Uiso d R 1 A . H
H2B 0.1885 0.3042 0.1896 0.039 Uiso d R 1 . . H
N3 0.0000 0.5624(2) 0.2500 0.0280(7) Uani d S 1 . . N
N4 0.7300(4) 0.1558(3) 0.3845(3) 0.0790(11) Uani d . 1 . . N
O1 0.3188(3) 0.3010(2) 0.5593(2) 0.0904(10) Uani d . 1 . . O
O2 0.2828(3) 0.5085(2) 0.5489(2) 0.0729(8) Uani d . 1 . . O
O3 0.1092(2) 0.37865(16) 0.43436(15) 0.0370(4) Uani d . 1 . . O
O1W 0.5829(8) 0.2895(8) 0.7232(5) 0.134(3) Uani d P 0.50 . . O
H1C 0.4958 0.2944 0.6791 0.161 Uiso d PR 0.50 . . H
H1D 0.5936 0.2934 0.7961 0.161 Uiso d PR 0.50 . . H
C1A 0.3188(5) 0.3414(5) 0.3031(4) 0.0278(11) Uani d P 0.50 A 1 C
H1A1 0.3974 0.3384 0.2727 0.033 Uiso calc PR 0.50 A 1 H
H1A2 0.3101 0.2652 0.3340 0.033 Uiso calc PR 0.50 A 1 H
C2A 0.3459(7) 0.4380(6) 0.3919(6) 0.0350(15) Uani d P 0.50 A 1 C
H2A1 0.3093 0.5126 0.3591 0.042 Uiso calc PR 0.50 A 1 H
H2A2 0.4472 0.4464 0.4265 0.042 Uiso calc PR 0.50 A 1 H
C1B 0.3085(7) 0.4331(8) 0.2996(6) 0.0589(19) Uani d P 0.50 A 2 C
H1B1 0.3880 0.4387 0.2703 0.071 Uiso calc PR 0.50 A 2 H
H1B2 0.2799 0.5123 0.3113 0.071 Uiso calc PR 0.50 A 2 H
C2B 0.3536(8) 0.3728(8) 0.4012(7) 0.053(2) Uani d P 0.50 A 2 C
H2B1 0.4521 0.3932 0.4364 0.063 Uiso calc PR 0.50 A 2 H
H2B2 0.3505 0.2891 0.3866 0.063 Uiso calc PR 0.50 A 2 H
C3 0.0111(3) 0.6237(2) 0.1647(2) 0.0328(6) Uani d . 1 A . C
H3 0.0175 0.5827 0.1043 0.039 Uiso calc R 1 . . H
C4 0.0134(3) 0.7442(2) 0.1622(2) 0.0359(6) Uani d . 1 . . C
H4 0.0239 0.7830 0.1018 0.043 Uiso calc R 1 A . H
C5 0.0000 0.8084(3) 0.2500 0.0302(8) Uani d S 1 . . C
C6 -0.0586(3) 0.1244(2) 0.1593(2) 0.0395(7) Uani d . 1 . . C
H6 -0.0997 0.1655 0.0956 0.047 Uiso calc R 1 . . H
C7 -0.0606(3) 0.0027(2) 0.1561(3) 0.0424(7) Uani d . 1 . . C
H7 -0.1025 -0.0361 0.0912 0.051 Uiso calc R 1 . . H
C8 0.0000 -0.0610(3) 0.2500 0.0358(9) Uani d S 1 . . C
C9 0.5482(3) 0.0322(2) 0.4758(3) 0.0414(7) Uani d . 1 . . C
C10 0.5921(4) 0.1457(3) 0.5069(3) 0.0540(9) Uani d . 1 . . C
H10 0.5626 0.1830 0.5602 0.065 Uiso calc R 1 . . H
C11 0.6802(4) 0.2032(3) 0.4582(4) 0.0678(12) Uani d . 1 . . C
H11 0.7058 0.2802 0.4790 0.081 Uiso calc R 1 . . H
C12 0.6910(5) 0.0463(4) 0.3565(4) 0.0864(15) Uani d . 1 . . C
H12 0.7262 0.0102 0.3054 0.104 Uiso calc R 1 . . H
C13 0.6007(4) -0.0176(3) 0.3989(3) 0.0671(11) Uani d . 1 . . C
H13 0.5756 -0.0939 0.3754 0.081 Uiso calc R 1 . . H

loop_
_atom_site_aniso_label
_atom_site_aniso_U_11
_atom_site_aniso_U_22
_atom_site_aniso_U_33
_atom_site_aniso_U_12
_atom_site_aniso_U_13
_atom_site_aniso_U_23
Cu 0.0296(2) 0.0165(2) 0.0310(3) 0.000 0.01326(19) 0.000
S 0.0381(4) 0.0362(4) 0.0315(4) 0.0053(3) 0.0072(3) -0.0069(3)
N1 0.0352(18) 0.0186(14) 0.046(2) 0.000 0.0124(15) 0.000
N2 0.0344(12) 0.0353(11) 0.0311(12) 0.0008(9) 0.0149(10) -0.0025(10)
N3 0.0365(17) 0.0196(13) 0.0311(16) 0.000 0.0150(14) 0.000
N4 0.086(2) 0.0542(19) 0.122(3) -0.0166(17) 0.070(2) 0.006(2)
O1 0.084(2) 0.0679(18) 0.093(2) 0.0237(15) -0.0139(17) 0.0292(16)
O2 0.0695(17) 0.0516(14) 0.106(2) -0.0207(12) 0.0397(16) -0.0400(14)
O3 0.0366(11) 0.0424(11) 0.0327(11) 0.0007(8) 0.0114(9) 0.0010(8)
O1W 0.126(6) 0.192(8) 0.057(4) 0.038(6) -0.015(4) -0.033(5)
C1A 0.026(3) 0.031(3) 0.030(3) 0.005(2) 0.013(2) -0.010(2)
C2A 0.034(3) 0.036(3) 0.037(4) -0.009(3) 0.014(3) -0.013(3)
C1B 0.037(4) 0.080(6) 0.068(5) -0.009(4) 0.029(4) -0.010(4)
C2B 0.030(3) 0.067(5) 0.058(5) 0.007(4) 0.009(3) -0.008(5)
C3 0.0472(16) 0.0235(12) 0.0312(14) -0.0006(11) 0.0170(13) -0.0008(10)
C4 0.0530(18) 0.0242(12) 0.0330(15) -0.0001(11) 0.0167(13) 0.0047(11)
C5 0.0309(19) 0.0196(16) 0.039(2) 0.000 0.0092(17) 0.000
C6 0.0476(17) 0.0238(12) 0.0429(17) 0.0017(12) 0.0073(14) 0.0014(12)
C7 0.0531(19) 0.0247(13) 0.0440(17) -0.0009(12) 0.0062(15) -0.0031(12)
C8 0.038(2) 0.0234(18) 0.047(2) 0.000 0.0141(19) 0.000
C9 0.0352(15) 0.0318(14) 0.059(2) -0.0020(12) 0.0173(14) 0.0101(14)
C10 0.053(2) 0.0329(16) 0.088(3) -0.0010(14) 0.0392(19) 0.0029(16)
C11 0.067(2) 0.0331(16) 0.119(4) -0.0088(16) 0.051(3) 0.006(2)
C12 0.109(4) 0.069(3) 0.112(4) -0.022(3) 0.080(3) -0.012(3)
C13 0.083(3) 0.047(2) 0.089(3) -0.0233(19) 0.053(2) -0.009(2)

loop_
_atom_type_symbol
_atom_type_description
_atom_type_scat_dispersion_real
_atom_type_scat_dispersion_imag
_atom_type_scat_source
C C 0.0033 0.0000 'International Tables Vol C Tables 4.2.6.8 and 6.1.1.4'
H H 0.0000 0.0000 'International Tables Vol C Tables 4.2.6.8 and 6.1.1.4'
N N 0.0061 0.0000 'International Tables Vol C Tables 4.2.6.8 and 6.1.1.4'
O O 0.0106 0.0000 'International Tables Vol C Tables 4.2.6.8 and 6.1.1.4'
S S 0.1246 0.0000 'International Tables Vol C Tables 4.2.6.8 and 6.1.1.4'
Cu Cu 0.3201 0.0000 'International Tables Vol C Tables 4.2.6.8 and 6.1.1.4'

loop_
_geom_angle_atom_site_label_1
_geom_angle_atom_site_label_2
_geom_angle_atom_site_label_3
_geom_angle_site_symmetry_1
_geom_angle_site_symmetry_3
_geom_angle
_geom_angle_publ_flag
N2 Cu N2 . 2 177.17(13) y
N2 Cu N3 . . 91.42(6) y
N2 Cu N3 2 . 91.42(6) ?
N2 Cu N1 . . 88.58(6) ?
N2 Cu N1 2 . 88.58(6) ?
N3 Cu N1 . . 180.0 ?
N2 Cu O3 . 2 87.22(8) ?
N2 Cu O3 2 2 92.83(8) ?
N3 Cu O3 . 2 89.13(5) ?
N1 Cu O3 . 2 90.87(5) ?
N2 Cu O3 . . 92.83(8) ?
N2 Cu O3 2 . 87.22(8) ?
N3 Cu O3 . . 89.13(5) ?
N1 Cu O3 . . 90.87(5) ?
O3 Cu O3 2 . 178.27(9) ?
O1 S O2 . . 113.56(19) ?
O1 S O3 . . 111.42(15) ?
O2 S O3 . . 112.77(14) ?
O1 S C2B . . 94.0(3) ?
O2 S C2B . . 116.9(3) ?
O3 S C2B . . 106.7(3) ?
O1 S C2A . . 115.3(3) ?
O2 S C2A . . 96.1(2) ?
O3 S C2A . . 106.7(2) ?
C6 N1 C6 . 2 117.5(3) ?
C6 N1 Cu . . 121.25(16) ?
C6 N1 Cu 2 . 121.25(16) ?
C1A N2 Cu . . 120.6(2) ?
C1B N2 Cu . . 115.4(3) ?
C1A N2 H2A . . 123.7 ?
C1B N2 H2A . . 93.9 ?
Cu N2 H2A . . 107.0 ?
C1A N2 H2B . . 88.0 ?
C1B N2 H2B . . 125.2 ?
Cu N2 H2B . . 105.9 ?
H2A N2 H2B . . 107.2 ?
C3 N3 C3 2 . 117.2(3) ?
C3 N3 Cu 2 . 121.42(15) ?
C3 N3 Cu . . 121.42(15) ?
C11 N4 C12 . . 116.4(3) ?
S O3 Cu . . 128.64(12) ?
H1C O1W H1D . . 117.0 ?
N2 C1A C2A . . 107.9(4) ?
N2 C1A H1A1 . . 110.1 ?
C2A C1A H1A1 . . 110.1 ?
N2 C1A H1A2 . . 110.1 ?
C2A C1A H1A2 . . 110.1 ?
H1A1 C1A H1A2 . . 108.4 ?
C1A C2A S . . 110.0(4) ?
C1A C2A H2A1 . . 109.7 ?
S C2A H2A1 . . 109.7 ?
C1A C2A H2A2 . . 109.7 ?
S C2A H2A2 . . 109.7 ?
H2A1 C2A H2A2 . . 108.2 ?
C2B C1B N2 . . 112.6(6) ?
C2B C1B H1B1 . . 109.1 ?
N2 C1B H1B1 . . 109.1 ?
C2B C1B H1B2 . . 109.1 ?
N2 C1B H1B2 . . 109.1 ?
H1B1 C1B H1B2 . . 107.8 ?
C1B C2B S . . 117.5(6) ?
C1B C2B H2B1 . . 107.9 ?
S C2B H2B1 . . 107.9 ?
C1B C2B H2B2 . . 107.9 ?
S C2B H2B2 . . 107.9 ?
H2B1 C2B H2B2 . . 107.2 ?
N3 C3 C4 . . 123.1(3) ?
N3 C3 H3 . . 118.4 ?
C4 C3 H3 . . 118.4 ?
C3 C4 C5 . . 119.9(3) ?
C3 C4 H4 . . 120.0 ?
C5 C4 H4 . . 120.0 ?
C4 C5 C4 . 2 116.7(3) ?
C4 C5 C8 . 1_565 121.67(16) ?
C4 C5 C8 2 1_565 121.67(16) ?
N1 C6 C7 . . 122.9(3) ?
N1 C6 H6 . . 118.5 ?
C7 C6 H6 . . 118.5 ?
C6 C7 C8 . . 119.8(3) ?
C6 C7 H7 . . 120.1 ?
C8 C7 H7 . . 120.1 ?
C7 C8 C7 2 . 117.0(3) ?
C7 C8 C5 2 1_545 121.51(17) ?
C7 C8 C5 . 1_545 121.51(17) ?
C13 C9 C10 . . 116.3(3) ?
C13 C9 C9 . 3_656 122.1(3) ?
C10 C9 C9 . 3_656 121.6(4) ?
C11 C10 C9 . . 119.6(3) ?
C11 C10 H10 . . 120.2 ?
C9 C10 H10 . . 120.2 ?
N4 C11 C10 . . 124.1(3) ?
N4 C11 H11 . . 118.0 ?
C10 C11 H11 . . 118.0 ?
N4 C12 C13 . . 123.7(4) ?
N4 C12 H12 . . 118.2 ?
C13 C12 H12 . . 118.2 ?
C9 C13 C12 . . 119.8(3) ?
C9 C13 H13 . . 120.1 ?
C12 C13 H13 . . 120.1 ?

loop_
_geom_bond_atom_site_label_1
_geom_bond_atom_site_label_2
_geom_bond_site_symmetry_2
_geom_bond_distance
_geom_bond_publ_flag
Cu N1 . 2.166(3) y
Cu N2 . 1.990(2) y
Cu N2 2 1.990(2) ?
Cu N3 . 2.127(3) y
Cu O3 2 2.3067(19) ?
Cu O3 . 2.3067(19) y
S O1 . 1.422(3) ?
S O2 . 1.431(2) ?
S O3 . 1.460(2) ?
S C2B . 1.741(8) ?
S C2A . 1.822(7) ?
N1 C6 . 1.336(3) ?
N1 C6 2 1.336(3) ?
N2 C1A . 1.493(6) ?
N2 C1B . 1.534(8) ?
N2 H2A . 0.8838 ?
N2 H2B . 0.8482 ?
N3 C3 2 1.338(3) ?
N3 C3 . 1.338(3) ?
N4 C11 . 1.313(5) ?
N4 C12 . 1.323(5) ?
O1W H1C . 0.8790 ?
O1W H1D . 0.9192 ?
C1A C2A . 1.556(8) ?
C1A H1A1 . 0.9700 ?
C1A H1A2 . 0.9700 ?
C2A H2A1 . 0.9700 ?
C2A H2A2 . 0.9700 ?
C1B C2B . 1.432(11) ?
C1B H1B1 . 0.9700 ?
C1B H1B2 . 0.9700 ?
C2B H2B1 . 0.9700 ?
C2B H2B2 . 0.9700 ?
C3 C4 . 1.373(3) ?
C3 H3 . 0.9300 ?
C4 C5 . 1.391(3) ?
C4 H4 . 0.9300 ?
C5 C4 2 1.391(3) ?
C5 C8 1_565 1.487(5) ?
C6 C7 . 1.386(4) ?
C6 H6 . 0.9300 ?
C7 C8 . 1.388(3) ?
C7 H7 . 0.9300 ?
C8 C7 2 1.388(3) ?
C8 C5 1_545 1.487(5) ?
C9 C13 . 1.375(5) ?
C9 C10 . 1.384(4) ?
C9 C9 3_656 1.482(6) ?
C10 C11 . 1.381(5) ?
C10 H10 . 0.9300 ?
C11 H11 . 0.9300 ?
C12 C13 . 1.384(5) ?
C12 H12 . 0.9300 ?
C13 H13 . 0.9300 ?

loop_
_geom_hbond_atom_site_label_D
_geom_hbond_atom_site_label_H
_geom_hbond_atom_site_label_A
_geom_hbond_site_symmetry_A
_geom_hbond_distance_DH
_geom_hbond_distance_HA
_geom_hbond_distance_DA
_geom_hbond_angle_DHA
_geom_hbond_publ_flag
O1W H1C O1 . 0.88 1.96 2.827(8) 169 y
O1W H1D O1 2_656 0.92 1.81 2.693(7) 159 y
N2 H2A O2 4_565 0.88 2.20 2.971(3) 145 y
N2 H2B N4 2_655 0.85 2.21 3.021(4) 160 y
